data_4126959
loop_
_publ_author_name
'Durr, Rebecca A.'
'Haberer, Danny'
'Lee, Yea-Lee'
'Blackwell, Raymond'
'Kalayjian, Alin Miksi'
'Marangoni, Tomas'
'Ihm, Jisoon'
'Louie, Steven G.'
'Fischer, Felix R.'

_publ_section_title
;
 Orbitally Matched Edge-Doping in Graphene Nanoribbons.
;
_journal_name_full 'Journal of the American Chemical Society'
_journal_paper_doi 10.1021/jacs.7b11886
_journal_year 2018
_chemical_formula_sum 'C49 H32 Br2 S'
_chemical_formula_weight 812.62
_chemical_name_common 2RAD72
_chemical_name_systematic fischer05
_space_group.centring_type primitive

_space_group_crystal_system triclinic
_space_group_IT_number 2
_space_group_name_Hall '-P 1'
_space_group_name_H-M_alt 'P -1'
_symmetry_space_group_name_Hall '-P 1'
_symmetry_space_group_name_H-M 'P -1'
_atom_sites_solution_hydrogens geom
_atom_sites_solution_primary iterative
_atom_sites_solution_secondary difmap
_audit_creation_method SHELXL-2014/7
_cell_angle_alpha 104.009(3)
_cell_angle_beta 92.325(3)
_cell_angle_gamma 93.650(3)
_cell_formula_units_Z 2
_cell_length_a 7.0949(4)
_cell_length_b 16.1951(9)
_cell_length_c 16.9526(9)
_cell_measurement_reflns_used 9115
_cell_measurement_temperature 100(2)
_cell_measurement_theta_max 25.34
_cell_measurement_theta_min 2.48
_cell_volume 1882.97(18)
_computing_cell_refinement 'Bruker SAINT'
_computing_data_collection 'Bruker APEX2'
_computing_data_reduction 'Bruker SAINT'
_computing_molecular_graphics ORTEP-32
_computing_publication_material WinGX
_computing_structure_refinement SHELXL-2014
_computing_structure_solution SHELXT-2014
_diffrn_ambient_temperature 100(2)
_diffrn_detector_area_resol_mean 8.366
_diffrn_measured_fraction_theta_full 0.988
_diffrn_measured_fraction_theta_max 0.981
_diffrn_measurement_device_type 'Bruker APEX-II CCD'
_diffrn_measurement_method '\f and \w scans'
_diffrn_radiation_type MoK\a
_diffrn_radiation_wavelength 0.71073
_diffrn_reflns_av_R_equivalents 0.0503
_diffrn_reflns_av_unetI/netI 0.0769
_diffrn_reflns_Laue_measured_fraction_full 0.988
_diffrn_reflns_Laue_measured_fraction_max 0.981
_diffrn_reflns_limit_h_max 8
_diffrn_reflns_limit_h_min -8
_diffrn_reflns_limit_k_max 19
_diffrn_reflns_limit_k_min -19
_diffrn_reflns_limit_l_max 20
_diffrn_reflns_limit_l_min -20
_diffrn_reflns_number 11841
_diffrn_reflns_point_group_measured_fraction_full 0.988
_diffrn_reflns_point_group_measured_fraction_max 0.981
_diffrn_reflns_theta_full 25.000
_diffrn_reflns_theta_max 25.393
_diffrn_reflns_theta_min 1.240
_diffrn_source 'microfocus rotating anode'
_exptl_absorpt_coefficient_mu 2.243
_exptl_absorpt_correction_T_max 0.928
_exptl_absorpt_correction_T_min 0.824
_exptl_absorpt_correction_type multi-scan
_exptl_absorpt_process_details SADABS
_exptl_crystal_colour colorless
_exptl_crystal_density_diffrn 1.433
_exptl_crystal_description blade
_exptl_crystal_F_000 824
_exptl_crystal_size_max 0.050
_exptl_crystal_size_mid 0.040
_exptl_crystal_size_min 0.020
_refine_diff_density_max 1.103
_refine_diff_density_min -0.480
_refine_diff_density_rms 0.107
_refine_ls_extinction_method none
_refine_ls_goodness_of_fit_ref 1.027
_refine_ls_hydrogen_treatment constr
_refine_ls_matrix_type full
_refine_ls_number_parameters 436
_refine_ls_number_reflns 11841
_refine_ls_number_restraints 0
_refine_ls_restrained_S_all 1.027
_refine_ls_R_factor_all 0.0706
_refine_ls_R_factor_gt 0.0520
_refine_ls_shift/su_max 0.001
_refine_ls_shift/su_mean 0.000
_refine_ls_structure_factor_coef Fsqd
_refine_ls_weighting_details 'w=1/[\s^2^(Fo^2^)+(0.0817P)^2^] where P=(Fo^2^+2Fc^2^)/3'
_refine_ls_weighting_scheme calc
_refine_ls_wR_factor_gt 0.1274
_refine_ls_wR_factor_ref 0.1360
_reflns_Friedel_coverage 0.000
_reflns_number_gt 9409
_reflns_number_total 11841
_reflns_threshold_expression 'I > 2\s(I)'
_cod_data_source_file ja7b11886_si_004.cif
_cod_data_source_block fischer05
_cod_database_code 4126959
_shelx_shelxl_version_number 2014/7
_shelx_space_group_comment
; 
The symmetry employed for this shelxl refinement is uniquely defined 
by the following loop, which should always be used as a source of 
symmetry information in preference to the above space-group names. 
They are only intended as comments. 
;
_shelx_estimated_absorpt_t_min 0.896
_shelx_estimated_absorpt_t_max 0.957

loop_
_space_group_symop_operation_xyz
'x, y, z'
'-x, -y, -z'

loop_
_atom_site_label
_atom_site_type_symbol
_atom_site_fract_x
_atom_site_fract_y
_atom_site_fract_z
_atom_site_U_iso_or_equiv
_atom_site_adp_type
_atom_site_occupancy
_atom_site_site_symmetry_order
_atom_site_calc_flag
_atom_site_refinement_flags_posn
_atom_site_refinement_flags_adp
C1 C 0.6384(8) 0.6741(4) 0.2586(4) 0.0206(14) Uani 1 1 d . .
H1 H 0.5826 0.6308 0.2142 0.025 Uiso 1 1 calc R U
C2 C 0.5713(7) 0.7549(3) 0.2734(3) 0.0157(12) Uani 1 1 d . .
C3 C 0.6559(8) 0.8189(3) 0.3396(3) 0.0158(13) Uani 1 1 d . .
C4 C 0.6439(8) 0.9111(4) 0.3464(3) 0.0168(13) Uani 1 1 d . .
C5 C 0.5972(7) 0.9423(3) 0.2782(4) 0.0187(13) Uani 1 1 d . .
H5 H 0.5681 0.9032 0.2269 0.022 Uiso 1 1 calc R U
C6 C 0.5929(8) 1.0285(3) 0.2845(4) 0.0169(12) Uani 1 1 d . .
C7 C 0.6375(8) 1.0879(4) 0.3583(3) 0.0177(13) Uani 1 1 d . .
H7 H 0.6324 1.1473 0.3625 0.021 Uiso 1 1 calc R U
C8 C 0.6888(7) 1.0584(4) 0.4242(4) 0.0193(14) Uani 1 1 d . .
H8 H 0.7198 1.0984 0.4749 0.023 Uiso 1 1 calc R U
C9 C 0.6975(8) 0.9710(3) 0.4198(3) 0.0141(13) Uani 1 1 d . .
C10 C 0.7634(7) 0.9408(3) 0.4900(3) 0.0160(13) Uani 1 1 d . .
C11 C 0.7878(8) 0.9974(4) 0.5696(4) 0.0187(13) Uani 1 1 d . .
H11 H 0.7652 1.0557 0.5755 0.022 Uiso 1 1 calc R U
C12 C 0.8413(8) 0.9716(4) 0.6365(4) 0.0202(14) Uani 1 1 d . .
H12 H 0.8563 1.0104 0.6886 0.024 Uiso 1 1 calc R U
C13 C 0.8742(8) 0.8850(4) 0.6260(3) 0.0168(13) Uani 1 1 d . .
C14 C 0.8535(7) 0.8276(3) 0.5509(3) 0.0157(13) Uani 1 1 d . .
H14 H 0.8755 0.7694 0.5463 0.019 Uiso 1 1 calc R U
C15 C 0.7993(7) 0.8551(3) 0.4801(3) 0.0141(12) Uani 1 1 d . .
C16 C 0.7710(8) 0.7947(3) 0.4001(3) 0.0147(12) Uani 1 1 d . .
C17 C 0.8428(7) 0.7123(3) 0.3796(3) 0.0155(13) Uani 1 1 d . .
C18 C 0.7863(8) 0.6543(3) 0.3072(3) 0.0153(13) Uani 1 1 d . .
C19 C 0.4043(8) 0.7635(3) 0.2209(3) 0.0146(12) Uani 1 1 d . .
C20 C 0.3845(9) 0.7215(4) 0.1395(3) 0.0226(14) Uani 1 1 d . .
H20 H 0.4870 0.6926 0.1143 0.027 Uiso 1 1 calc R U
C21 C 0.2158(9) 0.7207(4) 0.0936(4) 0.0333(17) Uani 1 1 d . .
H21 H 0.2038 0.6906 0.0379 0.040 Uiso 1 1 calc R U
C22 C 0.0662(9) 0.7637(4) 0.1292(4) 0.0297(16) Uani 1 1 d . .
H22 H -0.0488 0.7628 0.0982 0.036 Uiso 1 1 calc R U
C23 C 0.0851(8) 0.8074(4) 0.2091(4) 0.0241(15) Uani 1 1 d . .
H23 H -0.0165 0.8378 0.2334 0.029 Uiso 1 1 calc R U
C24 C 0.2525(8) 0.8078(3) 0.2553(3) 0.0163(13) Uani 1 1 d . .
H24 H 0.2638 0.8385 0.3108 0.020 Uiso 1 1 calc R U
C25 C 0.9960(8) 0.6878(3) 0.4327(3) 0.0176(13) Uani 1 1 d . .
C26 C 1.1793(8) 0.7249(4) 0.4370(3) 0.0203(14) Uani 1 1 d . .
H26 H 1.2074 0.7659 0.4066 0.024 Uiso 1 1 calc R U
C27 C 1.3236(8) 0.7032(4) 0.4855(4) 0.0246(15) Uani 1 1 d . .
H27 H 1.4491 0.7280 0.4872 0.030 Uiso 1 1 calc R U
C28 C 1.2796(9) 0.6444(3) 0.5313(3) 0.0212(14) Uani 1 1 d . .
H28 H 1.3744 0.6306 0.5661 0.025 Uiso 1 1 calc R U
C29 C 1.0974(8) 0.6061(3) 0.5259(3) 0.0201(14) Uani 1 1 d . .
H29 H 1.0682 0.5660 0.5571 0.024 Uiso 1 1 calc R U
C30 C 0.9580(8) 0.6258(3) 0.4755(3) 0.0160(13) Uani 1 1 d . .
H30 H 0.8356 0.5969 0.4701 0.019 Uiso 1 1 calc R U
C31 C 0.8803(8) 0.5751(3) 0.2734(3) 0.0177(13) Uani 1 1 d . .
C32 C 1.0540(8) 0.5852(4) 0.2380(3) 0.0177(13) Uani 1 1 d . .
H32 H 1.1110 0.6413 0.2440 0.021 Uiso 1 1 calc R U
C33 C 1.1433(8) 0.5179(4) 0.1954(4) 0.0228(14) Uani 1 1 d . .
H33 H 1.2603 0.5279 0.1727 0.027 Uiso 1 1 calc R U
C34 C 1.0647(8) 0.4344(4) 0.1847(3) 0.0208(14) Uani 1 1 d . .
H34 H 1.1262 0.3871 0.1552 0.025 Uiso 1 1 calc R U
C35 C 0.8952(8) 0.4233(3) 0.2184(3) 0.0173(13) Uani 1 1 d . .
C36 C 0.5889(8) 0.3718(4) 0.2667(3) 0.0189(14) Uani 1 1 d . .
C37 C 0.4312(8) 0.3288(4) 0.2860(3) 0.0190(13) Uani 1 1 d . .
H37 H 0.4116 0.2685 0.2671 0.023 Uiso 1 1 calc R U
C38 C 0.3041(8) 0.3743(4) 0.3327(4) 0.0239(14) Uani 1 1 d . .
H38 H 0.1923 0.3456 0.3450 0.029 Uiso 1 1 calc R U
C39 C 0.3353(8) 0.4630(4) 0.3630(4) 0.0244(15) Uani 1 1 d . .
H39 H 0.2476 0.4936 0.3975 0.029 Uiso 1 1 calc R U
C40 C 0.4941(8) 0.5060(4) 0.3425(3) 0.0178(13) Uani 1 1 d . .
H40 H 0.5136 0.5662 0.3619 0.021 Uiso 1 1 calc R U
C41 C 0.6249(8) 0.4610(3) 0.2937(3) 0.0149(13) Uani 1 1 d . .
C42 C 0.7978(8) 0.4926(4) 0.2642(3) 0.0181(13) Uani 1 1 d . .
C43 C 0.9919(14) 0.9017(6) 0.0250(6) 0.067(3) Uiso 1 1 d . .
C44 C 0.8237(11) 0.9104(5) 0.0620(5) 0.050(2) Uiso 1 1 d . .
H44 H 0.8238 0.9486 0.1143 0.060 Uiso 1 1 calc R U
C45 C 0.6619(13) 0.8691(6) 0.0299(6) 0.068(3) Uiso 1 1 d . .
H45 H 0.5512 0.8791 0.0594 0.081 Uiso 1 1 calc R U
C46 C 0.6484(13) 0.8111(6) -0.0463(5) 0.063(2) Uiso 1 1 d . .
H46 H 0.5332 0.7801 -0.0698 0.076 Uiso 1 1 calc R U
C47 C 0.8197(13) 0.8025(6) -0.0850(6) 0.068(3) Uiso 1 1 d . .
H47 H 0.8170 0.7651 -0.1378 0.081 Uiso 1 1 calc R U
C48 C 0.9851(12) 0.8425(5) -0.0540(5) 0.052(2) Uiso 1 1 d . .
H48 H 1.0963 0.8324 -0.0831 0.063 Uiso 1 1 calc R U
C49 C 1.1666(13) 0.9444(6) 0.0621(6) 0.080(3) Uiso 1 1 d . .
H49A H 1.1424 0.9984 0.0998 0.120 Uiso 1 1 calc R U
H49B H 1.2477 0.9559 0.0200 0.120 Uiso 1 1 calc R U
H49C H 1.2298 0.9083 0.0921 0.120 Uiso 1 1 calc R U
S1 S 0.7724(2) 0.32394(9) 0.20958(10) 0.0229(4) Uani 1 1 d . .
Br1 Br 0.53069(9) 1.06987(4) 0.19211(4) 0.02876(19) Uani 1 1 d . .
Br2 Br 0.94776(9) 0.84627(4) 0.71895(4) 0.02551(18) Uani 1 1 d . .

loop_
_atom_site_aniso_label
_atom_site_aniso_U_11
_atom_site_aniso_U_22
_atom_site_aniso_U_33
_atom_site_aniso_U_23
_atom_site_aniso_U_13
_atom_site_aniso_U_12
C1 0.020(3) 0.014(3) 0.025(4) -0.001(3) 0.007(3) -0.001(3)
C2 0.014(3) 0.017(3) 0.018(3) 0.008(3) 0.002(3) -0.002(2)
C3 0.015(3) 0.008(3) 0.023(3) 0.000(2) 0.007(2) 0.000(2)
C4 0.011(3) 0.019(3) 0.023(3) 0.008(3) 0.003(3) 0.005(2)
C5 0.013(3) 0.017(3) 0.020(3) -0.007(3) 0.001(3) -0.005(2)
C6 0.016(3) 0.014(3) 0.023(3) 0.009(3) 0.004(3) 0.000(2)
C7 0.019(3) 0.013(3) 0.019(3) -0.001(3) 0.006(3) 0.001(3)
C8 0.010(3) 0.021(3) 0.023(3) -0.002(3) 0.004(3) -0.006(3)
C9 0.013(3) 0.015(3) 0.012(3) -0.002(2) 0.006(2) 0.001(2)
C10 0.009(3) 0.014(3) 0.020(3) -0.003(3) 0.001(2) -0.006(2)
C11 0.019(3) 0.011(3) 0.024(3) -0.002(2) 0.009(3) 0.002(3)
C12 0.018(3) 0.025(4) 0.017(3) 0.005(3) 0.007(3) 0.000(3)
C13 0.009(3) 0.025(3) 0.015(3) 0.004(3) -0.003(2) -0.002(3)
C14 0.011(3) 0.012(3) 0.022(3) 0.001(2) 0.004(3) -0.001(2)
C15 0.010(3) 0.012(3) 0.020(3) 0.003(2) 0.000(2) -0.003(2)
C16 0.013(3) 0.013(3) 0.018(3) 0.003(2) 0.005(2) 0.000(2)
C17 0.011(3) 0.018(3) 0.019(3) 0.006(3) 0.004(2) -0.003(2)
C18 0.014(3) 0.009(3) 0.024(3) 0.006(2) 0.009(2) -0.001(2)
C19 0.019(3) 0.008(3) 0.019(3) 0.007(2) 0.001(2) -0.002(2)
C20 0.029(4) 0.015(3) 0.020(3) -0.004(3) -0.004(3) 0.003(3)
C21 0.042(4) 0.037(4) 0.018(3) 0.001(3) -0.010(3) 0.007(3)
C22 0.027(4) 0.032(4) 0.024(4) -0.004(3) -0.010(3) 0.006(3)
C23 0.021(3) 0.017(3) 0.037(4) 0.010(3) 0.006(3) 0.001(3)
C24 0.017(3) 0.010(3) 0.019(3) 0.000(2) 0.004(2) -0.007(2)
C25 0.023(3) 0.012(3) 0.016(3) -0.001(2) -0.003(3) 0.004(3)
C26 0.016(3) 0.021(3) 0.020(3) -0.002(3) 0.003(3) 0.002(3)
C27 0.019(3) 0.019(3) 0.032(4) 0.001(3) -0.002(3) -0.002(3)
C28 0.027(4) 0.013(3) 0.019(3) -0.004(3) -0.003(3) 0.002(3)
C29 0.034(4) 0.010(3) 0.015(3) 0.001(2) 0.003(3) -0.002(3)
C30 0.017(3) 0.014(3) 0.017(3) 0.003(2) 0.002(3) -0.001(2)
C31 0.022(3) 0.014(3) 0.014(3) -0.003(2) -0.004(3) 0.005(3)
C32 0.019(3) 0.015(3) 0.020(3) 0.006(3) 0.000(3) -0.003(2)
C33 0.021(3) 0.026(4) 0.020(3) 0.002(3) 0.003(3) 0.006(3)
C34 0.028(4) 0.017(3) 0.015(3) 0.001(3) 0.000(3) 0.001(3)
C35 0.020(3) 0.010(3) 0.021(3) 0.000(2) 0.001(3) 0.005(2)
C36 0.021(3) 0.017(3) 0.016(3) 0.000(2) -0.003(3) 0.004(3)
C37 0.026(3) 0.013(3) 0.017(3) 0.004(3) -0.002(3) -0.002(3)
C38 0.018(3) 0.024(4) 0.027(4) 0.004(3) -0.004(3) -0.010(3)
C39 0.018(3) 0.036(4) 0.020(3) 0.008(3) 0.001(3) 0.001(3)
C40 0.015(3) 0.020(3) 0.017(3) 0.004(3) -0.003(3) 0.003(3)
C41 0.018(3) 0.008(3) 0.015(3) -0.002(2) -0.001(2) -0.004(2)
C42 0.017(3) 0.019(3) 0.020(3) 0.009(3) -0.002(2) 0.000(3)
S1 0.0239(8) 0.0134(8) 0.0303(9) 0.0025(6) 0.0050(7) 0.0008(6)
Br1 0.0370(4) 0.0210(4) 0.0298(4) 0.0095(3) -0.0022(3) 0.0033(3)
Br2 0.0293(4) 0.0263(4) 0.0198(3) 0.0057(3) -0.0001(3) -0.0055(3)

loop_
_atom_type_symbol
_atom_type_description
_atom_type_scat_dispersion_real
_atom_type_scat_dispersion_imag
_atom_type_scat_source
C C 0.0033 0.0016 'International Tables Vol C Tables 4.2.6.8 and 6.1.1.4'
H H 0.0000 0.0000 'International Tables Vol C Tables 4.2.6.8 and 6.1.1.4'
S S 0.1246 0.1234 'International Tables Vol C Tables 4.2.6.8 and 6.1.1.4'
Br Br -0.2901 2.4595 'International Tables Vol C Tables 4.2.6.8 and 6.1.1.4'

loop_
_geom_angle_atom_site_label_1
_geom_angle_atom_site_label_2
_geom_angle_atom_site_label_3
_geom_angle
C2 C1 C18 122.3(5)
C2 C1 H1 118.8
C18 C1 H1 118.8
C1 C2 C3 118.3(5)
C1 C2 C19 115.7(5)
C3 C2 C19 125.8(5)
C2 C3 C16 119.1(5)
C2 C3 C4 123.2(5)
C16 C3 C4 117.6(5)
C9 C4 C5 117.6(5)
C9 C4 C3 120.6(5)
C5 C4 C3 121.5(5)
C6 C5 C4 121.1(5)
C6 C5 H5 119.4
C4 C5 H5 119.4
C5 C6 C7 121.3(5)
C5 C6 Br1 120.8(4)
C7 C6 Br1 117.9(4)
C8 C7 C6 118.0(5)
C8 C7 H7 121.0
C6 C7 H7 121.0
C7 C8 C9 122.3(5)
C7 C8 H8 118.8
C9 C8 H8 118.8
C4 C9 C8 119.5(5)
C4 C9 C10 118.9(5)
C8 C9 C10 121.6(5)
C15 C10 C11 119.2(6)
C15 C10 C9 119.9(5)
C11 C10 C9 120.9(5)
C12 C11 C10 122.9(5)
C12 C11 H11 118.5
C10 C11 H11 118.5
C11 C12 C13 117.4(5)
C11 C12 H12 121.3
C13 C12 H12 121.3
C14 C13 C12 122.2(5)
C14 C13 Br2 119.3(4)
C12 C13 Br2 118.5(4)
C13 C14 C15 120.4(5)
C13 C14 H14 119.8
C15 C14 H14 119.8
C10 C15 C14 117.9(5)
C10 C15 C16 120.8(5)
C14 C15 C16 121.2(5)
C17 C16 C3 117.8(5)
C17 C16 C15 124.8(5)
C3 C16 C15 117.3(5)
C18 C17 C16 121.1(5)
C18 C17 C25 117.2(5)
C16 C17 C25 121.5(5)
C17 C18 C1 118.2(5)
C17 C18 C31 124.5(5)
C1 C18 C31 117.1(5)
C20 C19 C24 117.9(5)
C20 C19 C2 121.7(5)
C24 C19 C2 120.1(5)
C19 C20 C21 121.1(6)
C19 C20 H20 119.5
C21 C20 H20 119.5
C22 C21 C20 120.1(6)
C22 C21 H21 119.9
C20 C21 H21 119.9
C23 C22 C21 119.6(6)
C23 C22 H22 120.2
C21 C22 H22 120.2
C22 C23 C24 120.5(6)
C22 C23 H23 119.8
C24 C23 H23 119.8
C23 C24 C19 120.9(5)
C23 C24 H24 119.6
C19 C24 H24 119.6
C26 C25 C30 118.8(5)
C26 C25 C17 120.1(5)
C30 C25 C17 121.0(5)
C25 C26 C27 121.2(6)
C25 C26 H26 119.4
C27 C26 H26 119.4
C28 C27 C26 118.8(6)
C28 C27 H27 120.6
C26 C27 H27 120.6
C29 C28 C27 120.0(6)
C29 C28 H28 120.0
C27 C28 H28 120.0
C30 C29 C28 120.6(6)
C30 C29 H29 119.7
C28 C29 H29 119.7
C29 C30 C25 120.4(6)
C29 C30 H30 119.8
C25 C30 H30 119.8
C42 C31 C32 118.2(5)
C42 C31 C18 124.7(5)
C32 C31 C18 116.4(5)
C33 C32 C31 122.7(6)
C33 C32 H32 118.7
C31 C32 H32 118.7
C32 C33 C34 120.7(6)
C32 C33 H33 119.6
C34 C33 H33 119.6
C35 C34 C33 117.5(5)
C35 C34 H34 121.3
C33 C34 H34 121.3
C34 C35 C42 123.3(5)
C34 C35 S1 124.1(4)
C42 C35 S1 112.5(4)
C37 C36 C41 122.8(5)
C37 C36 S1 125.2(4)
C41 C36 S1 112.0(4)
C38 C37 C36 118.5(5)
C38 C37 H37 120.8
C36 C37 H37 120.8
C37 C38 C39 121.1(6)
C37 C38 H38 119.5
C39 C38 H38 119.5
C40 C39 C38 119.9(6)
C40 C39 H39 120.0
C38 C39 H39 120.0
C39 C40 C41 120.1(5)
C39 C40 H40 120.0
C41 C40 H40 120.0
C40 C41 C36 117.6(5)
C40 C41 C42 129.4(5)
C36 C41 C42 113.1(5)
C31 C42 C35 117.6(5)
C31 C42 C41 131.6(5)
C35 C42 C41 110.8(5)
C44 C43 C49 123.4(8)
C44 C43 C48 115.9(8)
C49 C43 C48 120.7(9)
C45 C44 C43 124.3(9)
C45 C44 H44 117.9
C43 C44 H44 117.9
C44 C45 C46 121.9(9)
C44 C45 H45 119.0
C46 C45 H45 119.0
C45 C46 C47 114.2(9)
C45 C46 H46 122.9
C47 C46 H46 122.9
C48 C47 C46 125.3(9)
C48 C47 H47 117.3
C46 C47 H47 117.3
C47 C48 C43 118.4(8)
C47 C48 H48 120.8
C43 C48 H48 120.8
C43 C49 H49A 109.5
C43 C49 H49B 109.5
H49A C49 H49B 109.5
C43 C49 H49C 109.5
H49A C49 H49C 109.5
H49B C49 H49C 109.5
C35 S1 C36 91.6(3)

loop_
_geom_bond_atom_site_label_1
_geom_bond_atom_site_label_2
_geom_bond_distance
C1 C2 1.389(7)
C1 C18 1.407(8)
C1 H1 0.9500
C2 C3 1.413(8)
C2 C19 1.488(7)
C3 C16 1.429(8)
C3 C4 1.477(7)
C4 C9 1.403(8)
C4 C5 1.405(8)
C5 C6 1.376(7)
C5 H5 0.9500
C6 C7 1.392(8)
C6 Br1 1.895(6)
C7 C8 1.363(8)
C7 H7 0.9500
C8 C9 1.405(8)
C8 H8 0.9500
C9 C10 1.463(8)
C10 C15 1.399(7)
C10 C11 1.432(8)
C11 C12 1.349(8)
C11 H11 0.9500
C12 C13 1.406(8)
C12 H12 0.9500
C13 C14 1.379(8)
C13 Br2 1.898(6)
C14 C15 1.424(8)
C14 H14 0.9500
C15 C16 1.465(7)
C16 C17 1.427(7)
C17 C18 1.380(8)
C17 C25 1.516(8)
C18 C31 1.484(7)
C19 C20 1.379(8)
C19 C24 1.400(7)
C20 C21 1.398(8)
C20 H20 0.9500
C21 C22 1.385(9)
C21 H21 0.9500
C22 C23 1.364(8)
C22 H22 0.9500
C23 C24 1.395(8)
C23 H23 0.9500
C24 H24 0.9500
C25 C26 1.389(8)
C25 C30 1.394(8)
C26 C27 1.402(8)
C26 H26 0.9500
C27 C28 1.395(8)
C27 H27 0.9500
C28 C29 1.387(8)
C28 H28 0.9500
C29 C30 1.384(8)
C29 H29 0.9500
C30 H30 0.9500
C31 C42 1.394(8)
C31 C32 1.410(8)
C32 C33 1.362(8)
C32 H32 0.9500
C33 C34 1.397(8)
C33 H33 0.9500
C34 C35 1.372(8)
C34 H34 0.9500
C35 C42 1.436(7)
C35 S1 1.751(6)
C36 C37 1.373(8)
C36 C41 1.409(7)
C36 S1 1.761(6)
C37 C38 1.357(8)
C37 H37 0.9500
C38 C39 1.404(8)
C38 H38 0.9500
C39 C40 1.387(8)
C39 H39 0.9500
C40 C41 1.390(7)
C40 H40 0.9500
C41 C42 1.454(8)
C43 C44 1.370(11)
C43 C49 1.424(12)
C43 C48 1.443(11)
C44 C45 1.318(11)
C44 H44 0.9500
C45 C46 1.397(12)
C45 H45 0.9500
C46 C47 1.403(11)
C46 H46 0.9500
C47 C48 1.327(11)
C47 H47 0.9500
C48 H48 0.9500
C49 H49A 0.9800
C49 H49B 0.9800
C49 H49C 0.9800
